data_7239162
loop_
_publ_author_name
'Ma, Yun-Sheng'
'Yin, Wen-Yu'
'Cai, Wang-Shui'
'Zhu, Ping-Zhou'
'Tang, Xiao-Yan'
'Yuan, Rong-Xin'
'Roy, Soumyajit'

_publ_section_title
;
 Eight novel metal diphosphonates based on
 2-(4-pyridinyl)-1-hydroxyl-1,1-ethylidenediphosphonate: syntheses,
 structures, and magnetic properties
;
_journal_issue 40
_journal_name_full 'RSC Advances'
_journal_page_first 18430
_journal_paper_doi 10.1039/c3ra43137a
_journal_volume 3
_journal_year 2013
_chemical_formula_moiety 'C14 H15 Cu4 N2 O14 P4'
_chemical_formula_sum 'C14 H15 Cu4 N2 O14 P4'
_chemical_formula_weight 813.32
_space_group_IT_number 2
_space_group_name_Hall '-P 1'
_space_group_name_H-M_alt 'P -1'
_symmetry_cell_setting triclinic
_symmetry_space_group_name_Hall '-P 1'
_symmetry_space_group_name_H-M 'P -1'
_atom_sites_solution_hydrogens geom
_atom_sites_solution_primary direct
_atom_sites_solution_secondary difmap
_audit_creation_method SHELXL-97
_cell_angle_alpha 71.93(3)
_cell_angle_beta 88.77(3)
_cell_angle_gamma 78.80(3)
_cell_formula_units_Z 1
_cell_length_a 5.5564(11)
_cell_length_b 9.887(2)
_cell_length_c 10.489(2)
_cell_measurement_temperature 291(2)
_cell_volume 536.9(2)
_computing_cell_refinement CrystalClear
_computing_data_collection 'CrystalClear (Rigaku, 2005)'
_computing_data_reduction CrystalClear
_computing_molecular_graphics 'Bruker SHELXTL/PC (Sheldrick, 1999)'
_computing_publication_material 'Bruker SHELXTL/PC and PLATON (Spek, 2003)'
_computing_structure_refinement 'SHELXL-97 (Sheldrick, 2008)'
_computing_structure_solution 'SHELXS-97 (Sheldrick, 2008)'
_diffrn_ambient_temperature 291(2)
_diffrn_measured_fraction_theta_full 0.986
_diffrn_measured_fraction_theta_max 0.986
_diffrn_radiation_monochromator graphite
_diffrn_radiation_source 'fine-focus sealed tube'
_diffrn_radiation_type MoK\a
_diffrn_radiation_wavelength 0.71073
_diffrn_reflns_av_R_equivalents 0.0693
_diffrn_reflns_av_sigmaI/netI 0.0966
_diffrn_reflns_limit_h_max 7
_diffrn_reflns_limit_h_min -7
_diffrn_reflns_limit_k_max 12
_diffrn_reflns_limit_k_min -12
_diffrn_reflns_limit_l_max 13
_diffrn_reflns_limit_l_min -13
_diffrn_reflns_number 5447
_diffrn_reflns_theta_full 27.48
_diffrn_reflns_theta_max 27.48
_diffrn_reflns_theta_min 3.45
_exptl_absorpt_coefficient_mu 4.288
_exptl_absorpt_correction_T_max 0.647
_exptl_absorpt_correction_T_min 0.600
_exptl_absorpt_correction_type multi-scan
_exptl_absorpt_process_details 'CrystalClear (Rigaku, 2005)'
_exptl_crystal_density_diffrn 2.515
_exptl_crystal_density_method 'not measured'
_exptl_crystal_F_000 401
_exptl_crystal_size_max 0.15
_exptl_crystal_size_mid 0.10
_exptl_crystal_size_min 0.10
_refine_diff_density_max 0.846
_refine_diff_density_min -0.741
_refine_diff_density_rms 0.170
_refine_ls_extinction_method none
_refine_ls_goodness_of_fit_ref 1.047
_refine_ls_hydrogen_treatment constr
_refine_ls_matrix_type full
_refine_ls_number_parameters 176
_refine_ls_number_reflns 2431
_refine_ls_number_restraints 1
_refine_ls_restrained_S_all 1.046
_refine_ls_R_factor_all 0.1042
_refine_ls_R_factor_gt 0.0629
_refine_ls_shift/su_max 0.000
_refine_ls_shift/su_mean 0.000
_refine_ls_structure_factor_coef Fsqd
_refine_ls_weighting_details 'calc w=1/[\s^2^(Fo^2^)+(0.0439P)^2^+1.9688P] where P=(Fo^2^+2Fc^2^)/3'
_refine_ls_weighting_scheme calc
_refine_ls_wR_factor_gt 0.1189
_refine_ls_wR_factor_ref 0.1319
_reflns_number_gt 1707
_reflns_number_total 2431
_reflns_threshold_expression >2sigma(I)
_cod_data_source_file c3ra43137a.txt
_cod_data_source_block cu-5
_cod_original_cell_volume 536.92(19)
_cod_original_sg_symbol_H-M ' P -1'
_cod_database_code 7239162

loop_
_symmetry_equiv_pos_as_xyz
'x, y, z'
'-x, -y, -z'

loop_
_atom_site_label
_atom_site_type_symbol
_atom_site_fract_x
_atom_site_fract_y
_atom_site_fract_z
_atom_site_U_iso_or_equiv
_atom_site_adp_type
_atom_site_occupancy
_atom_site_symmetry_multiplicity
_atom_site_calc_flag
_atom_site_refinement_flags
Cu1 Cu 0.37547(17) 0.36653(9) 0.71686(10) 0.0265(3) Uani 1 1 d .
Cu2 Cu 1.0000 0.5000 0.5000 0.0216(3) Uani 1 2 d S
Cu3 Cu 0.5000 1.0000 0.5000 0.0255(3) Uani 1 2 d S
P1 P 0.5122(3) 0.67885(18) 0.58415(17) 0.0141(4) Uani 1 1 d .
P2 P 0.8282(3) 0.45158(18) 0.80562(17) 0.0134(4) Uani 1 1 d .
O1 O 0.3737(9) 0.8325(5) 0.5302(5) 0.0202(11) Uani 1 1 d .
O2 O 0.3297(8) 0.5766(5) 0.6187(5) 0.0197(11) Uani 1 1 d .
O3 O 0.7030(9) 0.6428(5) 0.4850(4) 0.0192(11) Uani 1 1 d .
O4 O 0.6238(8) 0.3664(5) 0.8405(4) 0.0157(10) Uani 1 1 d .
O5 O 0.9827(8) 0.4120(5) 0.6938(4) 0.0161(10) Uani 1 1 d .
O6 O 1.0017(9) 0.4258(5) 0.9255(5) 0.0227(11) Uani 1 1 d D
H6C H 1.0005 0.4773 0.9772 0.034 Uiso 0.50 1 d PRD
O7 O 0.8834(10) 0.7291(6) 0.7130(6) 0.0338(14) Uani 1 1 d .
H7 H 0.9793 0.7005 0.6621 0.051 Uiso 1 1 calc R
C1 C 0.4806(12) 0.8520(7) 0.8280(7) 0.0155(14) Uani 1 1 d .
C2 C 0.2639(13) 0.9442(7) 0.7696(7) 0.0195(15) Uani 1 1 d .
H2 H 0.1377 0.9071 0.7443 0.023 Uiso 1 1 calc R
C3 C 0.2355(13) 1.0905(7) 0.7492(7) 0.0201(15) Uani 1 1 d .
H3 H 0.0885 1.1500 0.7090 0.024 Uiso 1 1 calc R
C4 C 0.6140(13) 1.0613(8) 0.8476(7) 0.0237(16) Uani 1 1 d .
H4 H 0.7338 1.1002 0.8768 0.028 Uiso 1 1 calc R
C5 C 0.6532(13) 0.9151(8) 0.8707(7) 0.0230(16) Uani 1 1 d .
H5 H 0.7974 0.8567 0.9156 0.028 Uiso 1 1 calc R
C6 C 0.5279(13) 0.6915(7) 0.8480(7) 0.0184(15) Uani 1 1 d .
H6A H 0.3719 0.6618 0.8464 0.022 Uiso 1 1 calc R
H6B H 0.6068 0.6403 0.9360 0.022 Uiso 1 1 calc R
C7 C 0.6907(12) 0.6462(7) 0.7410(7) 0.0149(14) Uani 1 1 d .
N1 N 0.4058(11) 1.1526(6) 0.7835(6) 0.0188(13) Uani 1 1 d .

loop_
_atom_site_aniso_label
_atom_site_aniso_U_11
_atom_site_aniso_U_22
_atom_site_aniso_U_33
_atom_site_aniso_U_23
_atom_site_aniso_U_13
_atom_site_aniso_U_12
Cu1 0.0286(5) 0.0135(5) 0.0341(6) -0.0013(4) -0.0106(4) -0.0051(4)
Cu2 0.0239(7) 0.0184(7) 0.0179(7) -0.0041(5) 0.0048(6) 0.0031(5)
Cu3 0.0370(8) 0.0127(6) 0.0260(7) -0.0052(5) 0.0037(6) -0.0051(6)
P1 0.0175(9) 0.0103(8) 0.0161(9) -0.0062(7) 0.0044(7) -0.0038(7)
P2 0.0170(9) 0.0102(8) 0.0144(9) -0.0063(7) 0.0024(7) -0.0018(7)
O1 0.024(3) 0.010(2) 0.022(3) -0.002(2) 0.003(2) 0.000(2)
O2 0.019(2) 0.017(3) 0.024(3) -0.007(2) 0.000(2) -0.004(2)
O3 0.025(3) 0.019(3) 0.012(2) -0.005(2) 0.003(2) 0.000(2)
O4 0.019(2) 0.012(2) 0.015(2) -0.0026(19) 0.003(2) -0.004(2)
O5 0.017(2) 0.011(2) 0.017(2) -0.0045(19) 0.003(2) 0.0020(19)
O6 0.030(3) 0.016(3) 0.023(3) -0.012(2) -0.011(2) 0.005(2)
O7 0.031(3) 0.035(3) 0.042(4) -0.023(3) 0.007(3) -0.006(3)
C1 0.019(3) 0.013(3) 0.017(3) -0.010(3) 0.007(3) 0.000(3)
C2 0.024(4) 0.017(4) 0.024(4) -0.013(3) 0.008(3) -0.009(3)
C3 0.021(4) 0.013(3) 0.027(4) -0.009(3) 0.007(3) -0.001(3)
C4 0.022(4) 0.020(4) 0.032(4) -0.013(3) -0.001(3) -0.003(3)
C5 0.023(4) 0.016(4) 0.025(4) -0.005(3) 0.000(3) 0.005(3)
C6 0.024(4) 0.013(3) 0.017(4) -0.007(3) 0.007(3) 0.001(3)
C7 0.017(3) 0.011(3) 0.020(4) -0.008(3) 0.009(3) -0.006(3)
N1 0.024(3) 0.010(3) 0.022(3) -0.006(2) 0.002(3) -0.001(2)

loop_
_atom_type_symbol
_atom_type_description
_atom_type_scat_dispersion_real
_atom_type_scat_dispersion_imag
_atom_type_scat_source
C C 0.0033 0.0016 'International Tables Vol C Tables 4.2.6.8 and 6.1.1.4'
H H 0.0000 0.0000 'International Tables Vol C Tables 4.2.6.8 and 6.1.1.4'
N N 0.0061 0.0033 'International Tables Vol C Tables 4.2.6.8 and 6.1.1.4'
O O 0.0106 0.0060 'International Tables Vol C Tables 4.2.6.8 and 6.1.1.4'
P P 0.1023 0.0942 'International Tables Vol C Tables 4.2.6.8 and 6.1.1.4'
Cu Cu 0.3201 1.2651 'International Tables Vol C Tables 4.2.6.8 and 6.1.1.4'

loop_
_geom_angle_atom_site_label_1
_geom_angle_atom_site_label_2
_geom_angle_atom_site_label_3
_geom_angle
_geom_angle_site_symmetry_1
_geom_angle_site_symmetry_3
O4 Cu1 O2 95.05(19) . .
O4 Cu1 N1 93.8(2) . 1_545
O2 Cu1 N1 169.6(2) . 1_545
O4 Cu1 O5 138.90(19) . 1_455
O2 Cu1 O5 82.06(18) . 1_455
N1 Cu1 O5 94.8(2) 1_545 1_455
O4 Cu1 O3 145.68(19) . 2_666
O2 Cu1 O3 81.91(19) . 2_666
N1 Cu1 O3 87.7(2) 1_545 2_666
O5 Cu1 O3 74.84(17) 1_455 2_666
O4 Cu1 Cu2 155.05(14) . 1_455
O2 Cu1 Cu2 60.16(14) . 1_455
N1 Cu1 Cu2 111.16(17) 1_545 1_455
O5 Cu1 Cu2 42.01(12) 1_455 1_455
O3 Cu1 Cu2 41.22(12) 2_666 1_455
O3 Cu2 O3 180.000(1) 2_766 .
O3 Cu2 O5 94.20(19) 2_766 2_766
O3 Cu2 O5 85.80(19) . 2_766
O3 Cu2 O5 85.80(19) 2_766 .
O3 Cu2 O5 94.20(19) . .
O5 Cu2 O5 180.000(1) 2_766 .
O3 Cu2 Cu1 131.05(14) 2_766 2_666
O3 Cu2 Cu1 48.95(14) . 2_666
O5 Cu2 Cu1 47.20(13) 2_766 2_666
O5 Cu2 Cu1 132.80(13) . 2_666
O3 Cu2 Cu1 48.95(14) 2_766 1_655
O3 Cu2 Cu1 131.05(14) . 1_655
O5 Cu2 Cu1 132.80(13) 2_766 1_655
O5 Cu2 Cu1 47.20(13) . 1_655
Cu1 Cu2 Cu1 180.0 2_666 1_655
O1 Cu3 O1 180.0(3) . 2_676
O1 P1 O2 109.2(3) . .
O1 P1 O3 111.0(3) . .
O2 P1 O3 112.8(3) . .
O1 P1 C7 112.3(3) . .
O2 P1 C7 106.3(3) . .
O3 P1 C7 105.1(3) . .
O4 P2 O6 113.0(3) . .
O4 P2 O5 110.8(3) . .
O6 P2 O5 107.9(3) . .
O4 P2 C7 108.7(3) . .
O6 P2 C7 108.9(3) . .
O5 P2 C7 107.3(3) . .
P1 O1 Cu3 126.9(3) . .
P1 O2 Cu1 131.3(3) . .
P1 O3 Cu2 134.8(3) . .
P1 O3 Cu1 126.3(3) . 2_666
Cu2 O3 Cu1 89.83(18) . 2_666
P2 O4 Cu1 125.4(3) . .
P2 O5 Cu2 135.6(3) . .
P2 O5 Cu1 119.1(3) . 1_655
Cu2 O5 Cu1 90.79(18) . 1_655
P2 O6 H6C 128.5 . .
C7 O7 H7 109.5 . .
C2 C1 C5 116.3(6) . .
C2 C1 C6 122.6(6) . .
C5 C1 C6 121.1(6) . .
C3 C2 C1 119.9(6) . .
C3 C2 H2 120.1 . .
C1 C2 H2 120.1 . .
N1 C3 C2 124.0(7) . .
N1 C3 H3 118.0 . .
C2 C3 H3 118.0 . .
N1 C4 C5 122.4(7) . .
N1 C4 H4 118.8 . .
C5 C4 H4 118.8 . .
C4 C5 C1 120.9(7) . .
C4 C5 H5 119.5 . .
C1 C5 H5 119.5 . .
C1 C6 C7 113.6(5) . .
C1 C6 H6A 108.8 . .
C7 C6 H6A 108.8 . .
C1 C6 H6B 108.8 . .
C7 C6 H6B 108.8 . .
H6A C6 H6B 107.7 . .
O7 C7 C6 108.4(5) . .
O7 C7 P2 109.3(5) . .
C6 C7 P2 109.7(4) . .
O7 C7 P1 109.4(4) . .
C6 C7 P1 111.7(5) . .
P2 C7 P1 108.3(3) . .
C3 N1 C4 116.3(6) . .
C3 N1 Cu1 120.5(5) . 1_565
C4 N1 Cu1 122.5(5) . 1_565

loop_
_geom_bond_atom_site_label_1
_geom_bond_atom_site_label_2
_geom_bond_distance
_geom_bond_site_symmetry_2
Cu1 O4 1.913(5) .
Cu1 O2 1.980(5) .
Cu1 N1 1.985(6) 1_545
Cu1 O5 2.144(5) 1_455
Cu1 O3 2.204(5) 2_666
Cu1 Cu2 2.9225(15) 1_455
Cu2 O3 1.926(5) 2_766
Cu2 O3 1.926(5) .
Cu2 O5 1.956(4) 2_766
Cu2 O5 1.956(4) .
Cu2 Cu1 2.9225(15) 2_666
Cu2 Cu1 2.9225(15) 1_655
Cu3 O1 1.858(5) .
Cu3 O1 1.858(5) 2_676
P1 O1 1.500(5) .
P1 O2 1.528(5) .
P1 O3 1.539(5) .
P1 C7 1.847(7) .
P2 O4 1.515(5) .
P2 O6 1.528(5) .
P2 O5 1.541(5) .
P2 C7 1.840(7) .
O3 Cu1 2.204(5) 2_666
O5 Cu1 2.144(5) 1_655
O6 H6C 0.8500 .
O7 C7 1.444(8) .
O7 H7 0.8200 .
C1 C2 1.384(10) .
C1 C5 1.391(10) .
C1 C6 1.505(9) .
C2 C3 1.373(9) .
C2 H2 0.9300 .
C3 N1 1.334(9) .
C3 H3 0.9300 .
C4 N1 1.363(9) .
C4 C5 1.364(10) .
C4 H4 0.9300 .
C5 H5 0.9300 .
C6 C7 1.546(9) .
C6 H6A 0.9700 .
C6 H6B 0.9700 .
N1 Cu1 1.985(6) 1_565

loop_
_geom_hbond_atom_site_label_D
_geom_hbond_atom_site_label_H
_geom_hbond_atom_site_label_A
_geom_hbond_distance_DH
_geom_hbond_distance_HA
_geom_hbond_distance_DA
_geom_hbond_angle_DHA
_geom_hbond_site_symmetry_A
O7 H7 O2 0.82 2.21 2.961(7) 152.6 1_655
O6 H6C O6 0.85 1.60 2.450(9) 180.0 2_767
